data_7118293
loop_
_publ_author_name
'Slav\'ik, Petr'
'Kohout, Michal'
'B\"ohm, Stanislav'
'Eigner, V\'aclav'
'Lhot\'ak, Pavel'

_publ_section_title
;
 Synthesis of inherently chiral calixarenes via direct mercuration of the
 partial cone conformation.
;
_journal_issue 11
_journal_name_full 'Chemical communications (Cambridge, England)'
_journal_page_first 2366
_journal_page_last 2369
_journal_paper_doi 10.1039/c5cc09388k
_journal_volume 52
_journal_year 2016
_chemical_formula_moiety 'C40 H47 Cl1 Hg1 O4'
_chemical_formula_sum 'C40 H47 Cl Hg O4'
_chemical_formula_weight 827.9
_chemical_name_systematic ' ?'
_space_group_IT_number 15
_symmetry_cell_setting monoclinic
_symmetry_Int_Tables_number 15
_symmetry_space_group_name_Hall '-C 2yc'
_symmetry_space_group_name_H-M 'C 1 2/c 1'
_audit_update_record
;
2015-11-05 deposited with the CCDC.
2015-12-21 downloaded from the CCDC.
;
_cell_angle_alpha 90
_cell_angle_beta 131.016(4)
_cell_angle_gamma 90
_cell_formula_units_Z 8
_cell_length_a 36.8232(11)
_cell_length_b 9.7905(3)
_cell_length_c 26.7317(9)
_cell_measurement_reflns_used 12866
_cell_measurement_temperature 120.00(10)
_cell_measurement_theta_max 66.95
_cell_measurement_theta_min 4.38
_cell_volume 7271.6(6)
_computing_cell_refinement
;
CrysAlisPro, Agilent Technologies,
Version 1.171.37.33a (release 28-03-2014 CrysAlis171 .NET)
(compiled Mar 28 2014,12:25:20)
;
_computing_data_collection
;
CrysAlisPro, Agilent Technologies,
Version 1.171.37.33a (release 28-03-2014 CrysAlis171 .NET)
(compiled Mar 28 2014,12:25:20)
;
_computing_data_reduction
;
CrysAlisPro, Agilent Technologies,
Version 1.171.37.33a (release 28-03-2014 CrysAlis171 .NET)
(compiled Mar 28 2014,12:25:20)
;
_computing_molecular_graphics 'Mercury (Macrae et. al., 2008)'
_computing_structure_refinement 'Jana2006 (Petricek, Dusek & Palatinus, 2014)'
_computing_structure_solution 'Superflip (Palatinus & Chapuis, 2007)'
_diffrn_ambient_temperature 120
_diffrn_detector 'CCD plate'
_diffrn_detector_area_resol_mean 5.1873
_diffrn_measured_fraction_theta_full 0.98
_diffrn_measured_fraction_theta_max 0.98
_diffrn_measurement_device 'four-circle diffractometer'
_diffrn_measurement_device_type 'Xcalibur, Atlas, Gemini ultra'
_diffrn_measurement_method '\w scans'
_diffrn_radiation_monochromator mirror
_diffrn_radiation_probe x-ray
_diffrn_radiation_source 'X-ray tube'
_diffrn_radiation_type 'Cu K\a'
_diffrn_radiation_wavelength 1.54184
_diffrn_reflns_av_R_equivalents 0.0342
_diffrn_reflns_av_unetI/netI 0.0281
_diffrn_reflns_limit_h_max 41
_diffrn_reflns_limit_h_min -43
_diffrn_reflns_limit_k_max 11
_diffrn_reflns_limit_k_min -11
_diffrn_reflns_limit_l_max 30
_diffrn_reflns_limit_l_min -31
_diffrn_reflns_number 20101
_diffrn_reflns_theta_full 67.08
_diffrn_reflns_theta_max 67.08
_diffrn_reflns_theta_min 3.18
_diffrn_source 'sealed X-ray tube'
_exptl_absorpt_coefficient_mu 8.576
_exptl_absorpt_correction_T_max 0.386
_exptl_absorpt_correction_T_min 0.1
_exptl_absorpt_correction_type analytical
_exptl_absorpt_process_details
;
CrysAlisPro, Agilent Technologies,
Version 1.171.37.33a (release 28-03-2014 CrysAlis171 .NET)
(compiled Mar 28 2014,12:25:20)
Analytical numeric absorption correction using a multifaceted crystal
            model based on expressions derived by R.C. Clark & J.S. Reid.
(Clark, R. C. & Reid, J. S. (1995). Acta Cryst. A51, 887-897)
Empirical absorption correction using spherical harmonics,
 implemented in SCALE3 ABSPACK scaling algorithm.
;
_exptl_crystal_colour colourless
_exptl_crystal_density_diffrn 1.5124
_exptl_crystal_description needle
_exptl_crystal_F_000 3328
_exptl_crystal_size_max 0.431
_exptl_crystal_size_mid 0.137
_exptl_crystal_size_min 0.089
_refine_diff_density_max 0.60
_refine_diff_density_min -0.49
_refine_ls_extinction_method none
_refine_ls_goodness_of_fit_gt 1.38
_refine_ls_goodness_of_fit_ref 1.37
_refine_ls_hydrogen_treatment constr
_refine_ls_number_constraints 222
_refine_ls_number_parameters 429
_refine_ls_number_reflns 6388
_refine_ls_number_restraints 2
_refine_ls_R_factor_all 0.0323
_refine_ls_R_factor_gt 0.0291
_refine_ls_shift/su_max 0.0484
_refine_ls_shift/su_mean 0.0004
_refine_ls_structure_factor_coef Fsqd
_refine_ls_weighting_details w=1/(\s^2^(I)+0.0016I^2^)
_refine_ls_weighting_scheme sigma
_refine_ls_wR_factor_gt 0.0808
_refine_ls_wR_factor_ref 0.0840
_reflns_number_gt 5878
_reflns_number_total 6388
_reflns_threshold_expression I>3\s(I)
_cod_data_source_file c5cc09388k3.cif
_cod_data_source_block 2e
_cod_depositor_comments
;
The following automatic conversions were performed:

'_diffrn_radiation_probe' value 'X-ray' changed to 'x-ray' according
to
/usr/data/users/saulius/crontab/automatic-downloads/rss-feeds/RSC/lib/dictionaries/cif_core.dic
dictionary named 'cif_core.dic' version 2.4.2 from 2011-04-26.

Automatic conversion script
Id: cif_fix_values 4268 2015-11-12 08:31:59Z antanas 

 Adding full bibliography for 7118292--7118294.cif.
;
_cod_original_cell_volume 7271.5(6)
_cod_original_formula_sum 'C40 H47 Cl1 Hg1 O4'
_cod_database_code 7118293

loop_
_space_group_symop_id
_space_group_symop_operation_xyz
1 x,y,z
2 -x,y,-z+1/2
3 -x,-y,-z
4 x,-y,z+1/2
5 x+1/2,y+1/2,z
6 -x+1/2,y+1/2,-z+1/2
7 -x+1/2,-y+1/2,-z
8 x+1/2,-y+1/2,z+1/2

loop_
_atom_site_label
_atom_site_type_symbol
_atom_site_fract_x
_atom_site_fract_y
_atom_site_fract_z
_atom_site_adp_type
_atom_site_U_iso_or_equiv
_atom_site_site_symmetry_multiplicity
_atom_site_occupancy
_atom_site_calc_flag
_atom_site_disorder_assembly
_atom_site_disorder_group
Hg1 Hg 0.013903(5) 0.301104(15) 0.037060(6) Uani 0.02798(11) 8 0.9525(6) d 1 1
Hg2 Hg 0.1046(2) 0.4152(6) 0.0934(2) Uani 0.02798(11) 8 0.0255(4) d 1 2
Hg3 Hg 0.0091(2) 0.4545(7) 0.0879(3) Uani 0.02798(11) 8 0.0220(4) d 1 3
Cl1 Cl -0.00141(4) 0.38213(10) -0.05706(5) Uani 0.0396(6) 8 0.9525(6) d 1 1
Cl2 Cl 0.0392(9) 0.402(4) -0.0199(4) Uani 0.0396(6) 8 0.0255(4) d 1 2
Cl3 Cl -0.0641(8) 0.569(4) 0.0166(15) Uani 0.0396(6) 8 0.0220(4) d 1 3
C1 C 0.10313(12) -0.0294(4) 0.14296(16) Uani 0.0271(18) 8 1 d . .
C2 C 0.04978(12) -0.0100(4) 0.10381(15) Uani 0.0271(17) 8 1 d . .
C3 C 0.04173(11) 0.0885(4) 0.13966(16) Uani 0.0258(17) 8 1 d . .
C4 C 0.02714(12) 0.2256(4) 0.11931(16) Uani 0.0255(17) 8 1 d . .
C5 C 0.02468(14) 0.3147(4) 0.15695(19) Uani 0.031(2) 8 1 d . .
C6 C 0.03800(13) 0.2721(4) 0.21622(18) Uani 0.030(2) 8 1 d . .
C7 C 0.05262(12) 0.1381(4) 0.23864(17) Uani 0.0264(18) 8 1 d . .
C8 C 0.07030(13) 0.0982(4) 0.30640(17) Uani 0.0305(19) 8 1 d . .
C9 C 0.10706(14) 0.2010(4) 0.35766(18) Uani 0.031(2) 8 1 d . .
C10 C 0.09664(15) 0.2974(4) 0.38485(19) Uani 0.035(2) 8 1 d . .
C11 C 0.12860(15) 0.4027(5) 0.42419(18) Uani 0.039(2) 8 1 d . .
C12 C 0.17075(14) 0.4144(4) 0.43528(18) Uani 0.037(2) 8 1 d . .
C13 C 0.18273(14) 0.3197(4) 0.40922(18) Uani 0.034(2) 8 1 d . .
C14 C 0.22498(14) 0.3398(5) 0.41221(19) Uani 0.038(2) 8 1 d . .
C15 C 0.20650(13) 0.3677(4) 0.34293(18) Uani 0.032(2) 8 1 d . .
C16 C 0.17161(15) 0.4679(4) 0.3036(2) Uani 0.039(2) 8 1 d . .
C17 C 0.15097(15) 0.4864(4) 0.2391(2) Uani 0.040(2) 8 1 d . .
C18 C 0.16418(14) 0.4033(4) 0.21060(19) Uani 0.035(2) 8 1 d . .
C19 C 0.19913(13) 0.3034(4) 0.24814(19) Uani 0.030(2) 8 1 d . .
C20 C 0.21054(13) 0.2038(4) 0.21668(19) Uani 0.032(2) 8 1 d . .
C21 C 0.18148(13) 0.0743(4) 0.19769(17) Uani 0.0283(19) 8 1 d . .
C22 C 0.20360(13) -0.0438(4) 0.23534(18) Uani 0.032(2) 8 1 d . .
C23 C 0.17620(14) -0.1562(4) 0.2249(2) Uani 0.035(2) 8 1 d . .
C24 C 0.12663(13) -0.1458(4) 0.18157(19) Uani 0.031(2) 8 1 d . .
C25 C 0.05274(11) 0.0472(4) 0.19870(16) Uani 0.0250(17) 8 1 d . .
C26 C 0.15136(14) 0.2104(4) 0.37332(18) Uani 0.031(2) 8 1 d . .
C27 C 0.22059(13) 0.2884(4) 0.31502(19) Uani 0.030(2) 8 1 d . .
C28 C 0.13128(12) 0.0742(4) 0.14784(17) Uani 0.0270(19) 8 1 d . .
O29 O 0.06584(8) -0.0874(3) 0.21896(12) Uani 0.0277(13) 8 1 d . .
C30 C 0.02591(13) -0.1711(4) 0.19804(18) Uani 0.029(2) 8 1 d . .
C31 C 0.04404(17) -0.3121(4) 0.2267(2) Uani 0.039(3) 8 1 d . .
C32 C 0.0795(2) -0.3145(5) 0.3025(3) Uani 0.051(3) 8 1 d . .
O33 O 0.16283(9) 0.1126(3) 0.34838(13) Uani 0.0351(15) 8 1 d . .
C34 C 0.19041(16) 0.0021(5) 0.3959(2) Uani 0.048(2) 8 1 d . .
C35 C 0.20207(18) -0.0984(5) 0.3666(2) Uani 0.051(3) 8 1 d . .
C36 C 0.2316(2) -0.2174(5) 0.4127(3) Uani 0.059(3) 8 1 d . .
O37 O 0.25481(9) 0.1863(3) 0.35210(13) Uani 0.0338(14) 8 1 d . .
C38 C 0.30364(13) 0.2337(5) 0.39250(19) Uani 0.039(2) 8 1 d . .
C39 C 0.33498(14) 0.1117(6) 0.4118(2) Uani 0.047(2) 8 1 d . .
C40 C 0.38800(15) 0.1509(6) 0.4549(2) Uani 0.054(3) 8 1 d . .
O41 O 0.10839(9) 0.1829(3) 0.10279(13) Uani 0.0304(14) 8 1 d . .
C42 C 0.11575(16) 0.1794(5) 0.0561(2) Uani 0.041(2) 8 1 d . .
C43 C 0.08790(18) 0.0707(6) 0.0051(2) Uani 0.052(3) 8 1 d . .
C44 C 0.0999(2) 0.0638(8) -0.0400(3) Uani 0.077(4) 8 1 d . .
H1c2 H 0.03535 -0.096529 0.098587 Uiso 0.0325 8 1 d . .
H2c2 H 0.03494 0.025612 0.060705 Uiso 0.0325 8 1 d . .
H1c4 H 0.01887 0.256898 0.078898 Uiso 0.0306 8 0.0255(4) d 1 2
H1c5 H 0.013685 0.406646 0.141902 Uiso 0.0374 8 1 d . .
H1c6 H 0.037184 0.336171 0.242647 Uiso 0.036 8 1 d . .
H1c8 H 0.043605 0.096186 0.30505 Uiso 0.0366 8 1 d . .
H2c8 H 0.084772 0.009276 0.318094 Uiso 0.0366 8 1 d . .
H1c10 H 0.06699 0.291074 0.376336 Uiso 0.0416 8 1 d . .
H1c11 H 0.121393 0.467215 0.443643 Uiso 0.0469 8 1 d . .
H1c12 H 0.192188 0.489006 0.461421 Uiso 0.0442 8 1 d . .
H1c14 H 0.24397 0.415902 0.440517 Uiso 0.0454 8 1 d . .
H2c14 H 0.244495 0.258915 0.429649 Uiso 0.0454 8 1 d . .
H1c16 H 0.161939 0.525024 0.322312 Uiso 0.0464 8 1 d . .
H1c17 H 0.127289 0.556734 0.213141 Uiso 0.0481 8 1 d . .
H1c18 H 0.148982 0.415614 0.164929 Uiso 0.0416 8 0.9745(4) d 1 1
H1c20 H 0.244237 0.182188 0.247736 Uiso 0.0382 8 1 d . .
H2c20 H 0.202417 0.244285 0.177738 Uiso 0.0382 8 1 d . .
H1c22 H 0.238057 -0.047833 0.268783 Uiso 0.038 8 1 d . .
H1c23 H 0.191669 -0.240511 0.247709 Uiso 0.0421 8 1 d . .
H1c24 H 0.10804 -0.220117 0.178005 Uiso 0.0377 8 1 d . .
H1c30 H 0.00298 -0.176579 0.15052 Uiso 0.0353 8 1 d . .
H2c30 H 0.011047 -0.132025 0.213688 Uiso 0.0353 8 1 d . .
H1c31 H 0.017265 -0.370681 0.20982 Uiso 0.0473 8 1 d . .
H2c31 H 0.059011 -0.351012 0.211157 Uiso 0.0473 8 1 d . .
H1c32 H 0.092441 -0.404872 0.317819 Uiso 0.0611 8 1 d . .
H2c32 H 0.105196 -0.25131 0.319337 Uiso 0.0611 8 1 d . .
H3c32 H 0.063113 -0.288867 0.317856 Uiso 0.0611 8 1 d . .
H1c34 H 0.171414 -0.041313 0.404156 Uiso 0.0572 8 1 d . .
H2c34 H 0.219691 0.038049 0.436179 Uiso 0.0572 8 1 d . .
H1c35 H 0.219247 -0.053583 0.355686 Uiso 0.0608 8 1 d . .
H2c35 H 0.1728 -0.132129 0.32562 Uiso 0.0608 8 1 d . .
H1c36 H 0.239668 -0.276933 0.392673 Uiso 0.0702 8 1 d . .
H2c36 H 0.260653 -0.183588 0.454007 Uiso 0.0702 8 1 d . .
H3c36 H 0.213335 -0.266967 0.420604 Uiso 0.0702 8 1 d . .
H1c38 H 0.312842 0.276696 0.431638 Uiso 0.0464 8 1 d . .
H2c38 H 0.306402 0.295682 0.367322 Uiso 0.0464 8 1 d . .
H1c39 H 0.3247 0.065963 0.372588 Uiso 0.0565 8 1 d . .
H2c39 H 0.331178 0.047937 0.435344 Uiso 0.0565 8 1 d . .
H1c40 H 0.406194 0.072816 0.460614 Uiso 0.0647 8 1 d . .
H2c40 H 0.391292 0.222816 0.433682 Uiso 0.0647 8 1 d . .
H3c40 H 0.399817 0.181619 0.497362 Uiso 0.0647 8 1 d . .
H1c42 H 0.149401 0.167963 0.079584 Uiso 0.0491 8 1 d . .
H2c42 H 0.107703 0.266645 0.034784 Uiso 0.0491 8 1 d . .
H1c43 H 0.054092 0.087506 -0.021346 Uiso 0.062 8 1 d . .
H2c43 H 0.094616 -0.01593 0.026435 Uiso 0.062 8 1 d . .
H1c44 H 0.07746 0.00458 -0.076832 Uiso 0.0919 8 1 d . .
H2c44 H 0.097954 0.153636 -0.056017 Uiso 0.0919 8 1 d . .
H3c44 H 0.131969 0.028824 -0.01528 Uiso 0.0919 8 1 d . .

loop_
_atom_site_aniso_label
_atom_site_aniso_type_symbol
_atom_site_aniso_U_11
_atom_site_aniso_U_22
_atom_site_aniso_U_33
_atom_site_aniso_U_12
_atom_site_aniso_U_13
_atom_site_aniso_U_23
Hg1 Hg 0.03407(11) 0.02458(11) 0.02527(10) -0.00055(5) 0.01946(8) 0.00214(5)
Hg2 Hg 0.03407(11) 0.02458(11) 0.02527(10) -0.00055(5) 0.01946(8) 0.00214(5)
Hg3 Hg 0.03407(11) 0.02458(11) 0.02527(10) -0.00055(5) 0.01946(8) 0.00214(5)
Cl1 Cl 0.0617(6) 0.0290(5) 0.0326(4) -0.0005(4) 0.0329(4) 0.0012(3)
Cl2 Cl 0.0617(6) 0.0290(5) 0.0326(4) -0.0005(4) 0.0329(4) 0.0012(3)
Cl3 Cl 0.0617(6) 0.0290(5) 0.0326(4) -0.0005(4) 0.0329(4) 0.0012(3)
C1 C 0.0296(17) 0.0299(19) 0.0271(15) -0.0042(14) 0.0209(14) -0.0062(14)
C2 C 0.0273(16) 0.0309(19) 0.0225(14) -0.0055(14) 0.0161(13) -0.0018(13)
C3 C 0.0187(14) 0.0302(19) 0.0256(15) -0.0034(13) 0.0132(13) 0.0001(13)
C4 C 0.0230(15) 0.0263(18) 0.0235(15) 0.0007(13) 0.0136(13) 0.0071(13)
C5 C 0.0334(19) 0.027(2) 0.0354(19) 0.0017(14) 0.0237(17) 0.0033(14)
C6 C 0.0311(18) 0.0256(18) 0.0337(18) 0.0028(14) 0.0214(16) 0.0021(14)
C7 C 0.0230(15) 0.0278(19) 0.0292(16) -0.0009(13) 0.0175(14) 0.0022(14)
C8 C 0.0329(17) 0.033(2) 0.0303(16) 0.0011(15) 0.0228(15) 0.0044(15)
C9 C 0.0341(19) 0.034(2) 0.0251(16) 0.0006(15) 0.0199(16) 0.0052(13)
C10 C 0.037(2) 0.040(2) 0.0315(19) 0.0026(16) 0.0247(17) 0.0023(15)
C11 C 0.047(2) 0.041(2) 0.0335(18) 0.0048(18) 0.0286(18) -0.0002(16)
C12 C 0.042(2) 0.036(2) 0.0297(17) -0.0006(17) 0.0222(16) -0.0048(15)
C13 C 0.0334(19) 0.038(2) 0.0272(17) -0.0021(16) 0.0181(16) -0.0029(15)
C14 C 0.0339(19) 0.041(2) 0.0358(19) -0.0055(17) 0.0215(17) -0.0087(17)
C15 C 0.0301(17) 0.028(2) 0.0389(19) -0.0082(15) 0.0228(16) -0.0080(15)
C16 C 0.041(2) 0.029(2) 0.049(2) -0.0054(16) 0.0305(19) -0.0098(17)
C17 C 0.045(2) 0.025(2) 0.052(2) 0.0030(17) 0.033(2) 0.0056(17)
C18 C 0.0380(19) 0.031(2) 0.0376(19) -0.0070(16) 0.0259(17) 0.0007(15)
C19 C 0.0276(17) 0.027(2) 0.0369(19) -0.0077(13) 0.0220(16) -0.0033(14)
C20 C 0.0274(17) 0.037(2) 0.0334(18) -0.0064(15) 0.0210(16) -0.0025(14)
C21 C 0.0326(17) 0.0302(19) 0.0314(17) -0.0017(15) 0.0250(15) -0.0031(14)
C22 C 0.0275(17) 0.038(2) 0.0357(18) 0.0010(15) 0.0236(16) -0.0006(15)
C23 C 0.0379(19) 0.030(2) 0.045(2) 0.0064(16) 0.0303(18) 0.0052(16)
C24 C 0.0374(19) 0.026(2) 0.042(2) -0.0033(15) 0.0311(17) -0.0044(15)
C25 C 0.0193(14) 0.0266(18) 0.0270(15) 0.0004(13) 0.0143(13) 0.0043(13)
C26 C 0.0316(18) 0.033(2) 0.0259(17) 0.0011(15) 0.0184(16) -0.0004(14)
C27 C 0.0276(17) 0.0271(19) 0.0348(18) -0.0041(14) 0.0199(16) -0.0018(14)
C28 C 0.0292(16) 0.0274(18) 0.0297(16) 0.0000(14) 0.0217(15) -0.0014(13)
O29 O 0.0271(11) 0.0265(13) 0.0324(12) 0.0008(10) 0.0208(10) 0.0045(10)
C30 C 0.0319(17) 0.0248(18) 0.0372(18) -0.0042(14) 0.0251(16) -0.0011(14)
C31 C 0.049(2) 0.029(2) 0.055(2) 0.0051(17) 0.041(2) 0.0064(17)
C32 C 0.059(3) 0.040(3) 0.061(3) 0.015(2) 0.043(2) 0.024(2)
O33 O 0.0344(13) 0.0366(16) 0.0369(13) 0.0006(11) 0.0246(12) -0.0047(11)
C34 C 0.048(2) 0.048(3) 0.040(2) 0.008(2) 0.0254(19) 0.0029(19)
C35 C 0.055(3) 0.045(3) 0.051(2) -0.001(2) 0.035(2) -0.003(2)
C36 C 0.062(3) 0.045(3) 0.051(3) 0.009(2) 0.030(2) 0.000(2)
O37 O 0.0245(12) 0.0376(16) 0.0334(13) 0.0011(10) 0.0165(11) -0.0011(10)
C38 C 0.0272(18) 0.051(3) 0.0327(19) -0.0033(17) 0.0176(16) -0.0014(17)
C39 C 0.0315(19) 0.067(3) 0.037(2) 0.006(2) 0.0199(17) -0.002(2)
C40 C 0.032(2) 0.082(4) 0.049(2) 0.012(2) 0.028(2) 0.016(2)
O41 O 0.0306(12) 0.0327(14) 0.0316(13) 0.0019(10) 0.0221(11) 0.0056(10)
C42 C 0.042(2) 0.048(3) 0.039(2) 0.0026(18) 0.0297(19) 0.0056(17)
C43 C 0.056(3) 0.058(3) 0.041(2) 0.008(2) 0.032(2) 0.003(2)
C44 C 0.078(4) 0.114(6) 0.047(3) 0.025(4) 0.045(3) 0.007(3)

loop_
_atom_type_symbol
_atom_type_scat_dispersion_real
_atom_type_scat_dispersion_imag
_atom_type_scat_source
C 0.0181 0.0091 'International Tables Vol C tables 4.2.6.8 and 6.1.1.1'
H 0.0000 0.0000 'International Tables Vol C tables 4.2.6.8 and 6.1.1.1'
Cl 0.3639 0.7018 'International Tables Vol C tables 4.2.6.8 and 6.1.1.1'
Hg -4.2923 7.6849 'International Tables Vol C tables 4.2.6.8 and 6.1.1.1'
O 0.0492 0.0322 'International Tables Vol C tables 4.2.6.8 and 6.1.1.1'

loop_
_geom_angle_atom_site_label_1
_geom_angle_atom_site_label_2
_geom_angle_atom_site_label_3
_geom_angle_site_symmetry_1
_geom_angle_site_symmetry_3
_geom_angle
Cl1 Hg1 C4 . . 178.82(11)
Cl2 Hg2 C18 . . 170.7(10)
C18 Hg2 H1c40 . 6_555 125.07
Cl3 Hg3 C4 . . 131.4(10)
Cl3 Hg3 C5 . . 123.2(12)
C4 Hg3 C5 . . 36.0(2)
C2 C1 C24 . . 120.5(4)
C2 C1 C28 . . 121.4(3)
C24 C1 C28 . . 117.6(3)
C1 C2 C3 . . 110.2(3)
C1 C2 H1c2 . . 109.47
C1 C2 H2c2 . . 109.47
C3 C2 H1c2 . . 109.47
C3 C2 H2c2 . . 109.47
H1c2 C2 H2c2 . . 108.75
C2 C3 C4 . . 122.8(4)
C2 C3 C25 . . 119.6(3)
C4 C3 C25 . . 117.5(4)
Hg1 C4 C3 . . 121.1(4)
Hg1 C4 C5 . . 118.1(3)
Hg3 C4 C3 . . 175.3(4)
C3 C4 C5 . . 120.6(4)
C3 C4 H1c4 . . 119.68
C5 C4 H1c4 . . 119.68
Hg3 C5 C4 . . 83.1(4)
Hg3 C5 C6 . . 155.8(4)
C4 C5 C6 . . 120.1(4)
C4 C5 H1c5 . . 119.93
C6 C5 H1c5 . . 119.93
C5 C6 C7 . . 121.6(5)
C5 C6 H1c6 . . 119.2
C7 C6 H1c6 . . 119.2
C6 C7 C8 . . 119.8(4)
C6 C7 C25 . . 117.8(4)
C8 C7 C25 . . 122.4(3)
C7 C8 C9 . . 109.7(4)
C7 C8 H1c8 . . 109.47
C7 C8 H2c8 . . 109.47
C9 C8 H1c8 . . 109.47
C9 C8 H2c8 . . 109.47
H1c8 C8 H2c8 . . 109.21
C8 C9 C10 . . 122.4(5)
C8 C9 C26 . . 119.4(5)
C10 C9 C26 . . 117.9(3)
C9 C10 C11 . . 120.8(5)
C9 C10 H1c10 . . 119.6
C11 C10 H1c10 . . 119.6
C10 C11 C12 . . 119.9(5)
C10 C11 H1c11 . . 120.04
C12 C11 H1c11 . . 120.04
C11 C12 C13 . . 121.2(4)
C11 C12 H1c12 . . 119.41
C13 C12 H1c12 . . 119.41
C12 C13 C14 . . 122.5(4)
C12 C13 C26 . . 117.6(5)
C14 C13 C26 . . 119.6(5)
C13 C14 C15 . . 109.6(3)
C13 C14 H1c14 . . 109.47
C13 C14 H2c14 . . 109.47
C15 C14 H1c14 . . 109.47
C15 C14 H2c14 . . 109.47
H1c14 C14 H2c14 . . 109.37
C14 C15 C16 . . 119.9(5)
C14 C15 C27 . . 121.8(3)
C16 C15 C27 . . 118.2(4)
C15 C16 C17 . . 121.2(5)
C15 C16 H1c16 . . 119.39
C17 C16 H1c16 . . 119.38
C16 C17 C18 . . 120.4(4)
C16 C17 H1c17 . . 119.82
C18 C17 H1c17 . . 119.81
Hg2 C18 C17 . . 109.9(3)
Hg2 C18 C19 . . 127.2(4)
C17 C18 C19 . . 120.3(4)
C17 C18 H1c18 . . 119.86
C19 C18 H1c18 . . 119.86
C18 C19 C20 . . 121.0(4)
C18 C19 C27 . . 118.2(5)
C20 C19 C27 . . 120.5(3)
C19 C20 C21 . . 109.4(5)
C19 C20 H1c20 . . 109.47
C19 C20 H2c20 . . 109.47
C21 C20 H1c20 . . 109.47
C21 C20 H2c20 . . 109.47
H1c20 C20 H2c20 . . 109.56
C20 C21 C22 . . 120.2(3)
C20 C21 C28 . . 121.4(3)
C22 C21 C28 . . 117.9(4)
C21 C22 C23 . . 120.6(3)
C21 C22 H1c22 . . 119.71
C23 C22 H1c22 . . 119.71
C22 C23 C24 . . 119.7(4)
C22 C23 H1c23 . . 120.17
C24 C23 H1c23 . . 120.17
C1 C24 C23 . . 121.2(4)
C1 C24 H1c24 . . 119.4
C23 C24 H1c24 . . 119.4
C3 C25 C7 . . 122.2(3)
C3 C25 O29 . . 118.8(4)
C7 C25 O29 . . 118.9(4)
C9 C26 C13 . . 122.3(5)
C9 C26 O33 . . 118.5(3)
C13 C26 O33 . . 119.1(5)
C15 C27 C19 . . 121.8(3)
C15 C27 O37 . . 120.1(4)
C19 C27 O37 . . 118.1(5)
C1 C28 C21 . . 121.7(3)
C1 C28 O41 . . 118.8(3)
C21 C28 O41 . . 119.4(4)
C25 O29 C30 . . 112.7(3)
O29 C30 C31 . . 109.0(3)
O29 C30 H1c30 . . 109.47
O29 C30 H2c30 . . 109.47
C31 C30 H1c30 . . 109.47
C31 C30 H2c30 . . 109.47
H1c30 C30 H2c30 . . 109.93
C30 C31 C32 . . 113.4(4)
C30 C31 H1c31 . . 109.47
C30 C31 H2c31 . . 109.47
C32 C31 H1c31 . . 109.47
C32 C31 H2c31 . . 109.47
H1c31 C31 H2c31 . . 105.29
C31 C32 H1c32 . . 109.47
C31 C32 H2c32 . . 109.47
C31 C32 H3c32 . . 109.47
H1c32 C32 H2c32 . . 109.47
H1c32 C32 H3c32 . . 109.47
H2c32 C32 H3c32 . . 109.47
C26 O33 C34 . . 110.7(4)
O33 C34 C35 . . 108.1(5)
O33 C34 H1c34 . . 109.47
O33 C34 H2c34 . . 109.47
C35 C34 H1c34 . . 109.47
C35 C34 H2c34 . . 109.47
H1c34 C34 H2c34 . . 110.85
C34 C35 C36 . . 112.5(5)
C34 C35 H1c35 . . 109.47
C34 C35 H2c35 . . 109.47
C36 C35 H1c35 . . 109.47
C36 C35 H2c35 . . 109.47
H1c35 C35 H2c35 . . 106.23
C35 C36 H1c36 . . 109.47
C35 C36 H2c36 . . 109.47
C35 C36 H3c36 . . 109.47
H1c36 C36 H2c36 . . 109.47
H1c36 C36 H3c36 . . 109.47
H2c36 C36 H3c36 . . 109.47
C27 O37 C38 . . 113.9(3)
O37 C38 C39 . . 107.6(4)
O37 C38 H1c38 . . 109.47
O37 C38 H2c38 . . 109.47
C39 C38 H1c38 . . 109.47
C39 C38 H2c38 . . 109.47
H1c38 C38 H2c38 . . 111.26
C38 C39 C40 . . 112.0(4)
C38 C39 H1c39 . . 109.47
C38 C39 H2c39 . . 109.47
C40 C39 H1c39 . . 109.47
C40 C39 H2c39 . . 109.47
H1c39 C39 H2c39 . . 106.84
C39 C40 H1c40 . . 109.47
C39 C40 H2c40 . . 109.47
C39 C40 H3c40 . . 109.47
H1c40 C40 H2c40 . . 109.47
H1c40 C40 H3c40 . . 109.47
H2c40 C40 H3c40 . . 109.47
C28 O41 C42 . . 112.1(4)
O41 C42 C43 . . 113.8(5)
O41 C42 H1c42 . . 109.47
O41 C42 H2c42 . . 109.47
C43 C42 H1c42 . . 109.47
C43 C42 H2c42 . . 109.47
H1c42 C42 H2c42 . . 104.72
C42 C43 C44 . . 111.8(6)
C42 C43 H1c43 . . 109.47
C42 C43 H2c43 . . 109.47
C44 C43 H1c43 . . 109.47
C44 C43 H2c43 . . 109.47
H1c43 C43 H2c43 . . 107
C43 C44 H1c44 . . 109.47
C43 C44 H2c44 . . 109.47
C43 C44 H3c44 . . 109.47
H1c44 C44 H2c44 . . 109.47
H1c44 C44 H3c44 . . 109.47
H2c44 C44 H3c44 . . 109.47
Hg1 H1c4 Hg3 . . 79.59
Hg1 H1c4 C4 . . 172.17
Hg3 H1c4 C4 . . 96.98
Hg3 H1c5 C5 . . 118.14
Hg2 H1c18 C18 . . 149.81
Hg2 H1c40 C40 6_545 . 136.32

loop_
_geom_bond_atom_site_label_1
_geom_bond_atom_site_label_2
_geom_bond_distance
Hg1 Cl1 2.3271(14)
Hg1 C4 2.052(5)
Hg2 Cl2 2.327(11)
Hg2 C18 2.372(6)
Hg3 Cl3 2.33(3)
Hg3 C4 2.331(7)
Hg3 C5 2.053(9)
C1 C2 1.514(5)
C1 C24 1.393(5)
C1 C28 1.394(6)
C2 C3 1.520(7)
C2 H1c2 0.96
C2 H2c2 0.96
C3 C4 1.415(5)
C3 C25 1.407(6)
C4 C5 1.379(7)
C4 H1c4 0.96
C5 C6 1.380(7)
C5 H1c5 0.96
C6 C7 1.395(5)
C6 H1c6 0.96
C7 C8 1.520(6)
C7 C25 1.392(6)
C8 C9 1.513(5)
C8 H1c8 0.96
C8 H2c8 0.96
C9 C10 1.389(8)
C9 C26 1.396(8)
C10 C11 1.389(5)
C10 H1c10 0.96
C11 C12 1.380(8)
C11 H1c11 0.96
C12 C13 1.393(8)
C12 H1c12 0.96
C13 C14 1.517(9)
C13 C26 1.395(5)
C14 C15 1.521(7)
C14 H1c14 0.96
C14 H2c14 0.96
C15 C16 1.395(5)
C15 C27 1.392(8)
C16 C17 1.365(7)
C16 H1c16 0.96
C17 C18 1.402(9)
C17 H1c17 0.96
C18 C19 1.388(5)
C18 H1c18 0.96
C19 C20 1.516(8)
C19 C27 1.410(7)
C20 C21 1.515(6)
C20 H1c20 0.96
C20 H2c20 0.96
C21 C22 1.392(5)
C21 C28 1.400(5)
C22 C23 1.392(6)
C22 H1c22 0.96
C23 C24 1.382(6)
C23 H1c23 0.96
C24 H1c24 0.96
C25 O29 1.386(4)
C26 O33 1.382(6)
C27 O37 1.390(4)
C28 O41 1.401(4)
O29 C30 1.438(5)
C30 C31 1.505(5)
C30 H1c30 0.96
C30 H2c30 0.96
C31 C32 1.529(7)
C31 H1c31 0.96
C31 H2c31 0.96
C32 H1c32 0.96
C32 H2c32 0.96
C32 H3c32 0.96
O33 C34 1.457(5)
C34 C35 1.486(9)
C34 H1c34 0.96
C34 H2c34 0.96
C35 C36 1.516(7)
C35 H1c35 0.96
C35 H2c35 0.96
C36 H1c36 0.96
C36 H2c36 0.96
C36 H3c36 0.96
O37 C38 1.437(5)
C38 C39 1.498(7)
C38 H1c38 0.96
C38 H2c38 0.96
C39 C40 1.527(6)
C39 H1c39 0.96
C39 H2c39 0.96
C40 H1c40 0.96
C40 H2c40 0.96
C40 H3c40 0.96
O41 C42 1.440(8)
C42 C43 1.486(6)
C42 H1c42 0.96
C42 H2c42 0.96
C43 C44 1.534(12)
C43 H1c43 0.96
C43 H2c43 0.96
C44 H1c44 0.96
C44 H2c44 0.96
C44 H3c44 0.96

loop_
_geom_hbond_atom_site_label_D
_geom_hbond_atom_site_label_H
_geom_hbond_atom_site_label_A
_geom_hbond_site_symmetry_A
_geom_hbond_distance_DH
_geom_hbond_distance_HA
_geom_hbond_distance_DA
_geom_hbond_angle_DHA
C40 H1c40 Cl2 6_545 0.96 2.27 3.17(3) 154.43
C40 H1c40 Cl3 8_555 0.96 1.79 2.58(4) 136.85
C42 H2c42 Cl2 . 0.96 2.33 3.05(3) 131.67
C42 H2c42 Cl3 3_565 0.96 2.04 2.93(4) 154.40

loop_
_restr_equal_distance_atom_site_label_1
_restr_equal_distance_atom_site_label_2
_restr_equal_distance_class_class_id
_restr_equal_distance_class_target_weight_param
Hg1 Cl1 1 0.001
Hg2 Cl2 1 0.001
Hg3 Cl3 1 0.001
